data_4332020
loop_
_publ_author_name
'Zang, Shuangquan'
'Su, Yang'
'Li, Yizhi'
'Zhu, Huizhen'
'Meng, Qingjin'

_publ_section_title
;
 One Dense and Two Open Chiral Metal&#x2212;Organic Frameworks:&#x00A0;
 Crystal Structures and Physical Properties
;
_journal_issue 7
_journal_name_full 'Inorganic Chemistry'
_journal_page_first 2972
_journal_page_last 2978
_journal_paper_doi 10.1021/ic0520418
_journal_volume 45
_journal_year 2006
_chemical_absolute_configuration unk
_chemical_formula_sum 'C72 H84 N8 Ni4 O38'
_chemical_formula_weight 1904.31
_chemical_name_systematic
; 
 ? 
;
_space_group_IT_number 5
_symmetry_cell_setting monoclinic
_symmetry_space_group_name_Hall 'C 2y'
_symmetry_space_group_name_H-M 'C 1 2 1'
_atom_sites_solution_hydrogens geom
_atom_sites_solution_primary direct
_atom_sites_solution_secondary difmap
_audit_creation_method SHELXL-97
_cell_angle_alpha 90.00
_cell_angle_beta 105.045(8)
_cell_angle_gamma 90.00
_cell_formula_units_Z 1
_cell_length_a 24.444(12)
_cell_length_b 8.242(4)
_cell_length_c 11.259(5)
_cell_measurement_temperature 293(2)
_cell_volume 2190.6(18)
_computing_cell_refinement SMART
_computing_data_collection 'SMART (Bruker, 2000)'
_computing_data_reduction 'SAINT (Bruker, 2000)'
_computing_molecular_graphics SHELXTL
_computing_publication_material SHELXTL
_computing_structure_refinement SHELXTL
_computing_structure_solution 'SHELXTL (Bruker, 2000)'
_diffrn_ambient_temperature 293(2)
_diffrn_measured_fraction_theta_full 0.997
_diffrn_measured_fraction_theta_max 0.997
_diffrn_measurement_device_type 'Bruker Smart Aepex CCD area detector'
_diffrn_measurement_method 'phi and omega scans'
_diffrn_radiation_monochromator graphite
_diffrn_radiation_source 'sealed tube'
_diffrn_radiation_type MoK\a
_diffrn_radiation_wavelength 0.71073
_diffrn_reflns_av_R_equivalents 0.0300
_diffrn_reflns_av_sigmaI/netI 0.0805
_diffrn_reflns_limit_h_max 30
_diffrn_reflns_limit_h_min -22
_diffrn_reflns_limit_k_max 9
_diffrn_reflns_limit_k_min -10
_diffrn_reflns_limit_l_max 13
_diffrn_reflns_limit_l_min -12
_diffrn_reflns_number 5903
_diffrn_reflns_theta_full 26.00
_diffrn_reflns_theta_max 26.00
_diffrn_reflns_theta_min 1.87
_exptl_absorpt_coefficient_mu 0.938
_exptl_absorpt_correction_T_max 0.830
_exptl_absorpt_correction_T_min 0.760
_exptl_absorpt_correction_type multi-scan
_exptl_absorpt_process_details 'SADABS(Bruker, 2000)'
_exptl_crystal_colour green
_exptl_crystal_density_diffrn 1.444
_exptl_crystal_density_method 'not measured'
_exptl_crystal_description block
_exptl_crystal_F_000 988
_exptl_crystal_size_max 0.3
_exptl_crystal_size_mid 0.2
_exptl_crystal_size_min 0.2
_refine_diff_density_max 0.418
_refine_diff_density_min -0.520
_refine_diff_density_rms 0.074
_refine_ls_abs_structure_details 'Flack H D (1983), Acta Cryst. A39, 876-881'
_refine_ls_abs_structure_Flack 0.02(2)
_refine_ls_extinction_method none
_refine_ls_goodness_of_fit_ref 1.065
_refine_ls_hydrogen_treatment constr
_refine_ls_matrix_type full
_refine_ls_number_parameters 285
_refine_ls_number_reflns 4182
_refine_ls_number_restraints 1
_refine_ls_restrained_S_all 1.065
_refine_ls_R_factor_all 0.0768
_refine_ls_R_factor_gt 0.0589
_refine_ls_shift/su_max 0.000
_refine_ls_shift/su_mean 0.000
_refine_ls_structure_factor_coef Fsqd
_refine_ls_weighting_details 'calc w=1/[\s^2^(Fo^2^)+(0.060P)^2^+1.99P] where P=(Fo^2^+2Fc^2^)/3'
_refine_ls_weighting_scheme calc
_refine_ls_wR_factor_gt 0.1248
_refine_ls_wR_factor_ref 0.1288
_reflns_number_gt 3387
_reflns_number_total 4182
_reflns_threshold_expression >2sigma(I)
_cod_data_source_file ic0520418sup2.cif
_cod_data_source_block 1
_cod_depositor_comments
;
The following automatic conversions were performed:

'_symmetry_cell_setting' value 'Monoclinic' changed to 'monoclinic'
according to /home/saulius/struct/CIF-dictionaries/cif_core.dic
dictionary named 'cif_core.dic' version 2.4.2 from 2011-04-26.

Automatic conversion script
Id: cif_fix_values 1891 2012-01-12 08:04:46Z andrius 
;
_cod_original_cell_volume 2190.5(18)
_cod_original_sg_symbol_Hall 'C 2y '
_cod_original_sg_symbol_H-M 'C2 '
_cod_database_code 4332020

loop_
_symmetry_equiv_pos_as_xyz
'x, y, z'
'-x, y, -z'
'x+1/2, y+1/2, z'
'-x+1/2, y+1/2, -z'

loop_
_atom_site_label
_atom_site_type_symbol
_atom_site_fract_x
_atom_site_fract_y
_atom_site_fract_z
_atom_site_U_iso_or_equiv
_atom_site_adp_type
_atom_site_occupancy
_atom_site_symmetry_multiplicity
_atom_site_calc_flag
_atom_site_refinement_flags
Ni1 Ni 0.31435(3) 0.80579(8) 0.56326(6) 0.03373(18) Uani 1 1 d .
C1 C 0.4517(2) 1.0949(7) 0.4447(5) 0.0327(11) Uani 1 1 d .
C2 C 0.4057(2) 1.0896(6) 0.4997(5) 0.0306(11) Uani 1 1 d .
C3 C 0.3565(2) 1.1728(6) 0.4412(4) 0.0271(10) Uani 1 1 d .
C4 C 0.3543(2) 1.2619(6) 0.3359(5) 0.0355(13) Uani 1 1 d .
H4 H 0.3216 1.3201 0.2993 0.043 Uiso 1 1 calc R
C5 C 0.3999(2) 1.2658(6) 0.2842(5) 0.0354(13) Uani 1 1 d .
H5 H 0.3974 1.3238 0.2121 0.042 Uiso 1 1 calc R
C6 C 0.4491(3) 1.1834(8) 0.3398(6) 0.0458(15) Uani 1 1 d .
H6 H 0.4801 1.1876 0.3067 0.055 Uiso 1 1 calc R
C7 C 0.4112(2) 0.9966(8) 0.6173(5) 0.0394(14) Uani 1 1 d .
C8 C 0.3044(2) 1.1648(7) 0.4904(5) 0.0329(11) Uani 1 1 d .
C9 C 0.3571(2) 0.7469(6) 0.3425(5) 0.0283(11) Uani 1 1 d .
H9 H 0.3883 0.7086 0.4020 0.034 Uiso 1 1 calc R
C10 C 0.3599(2) 0.7478(7) 0.2244(5) 0.0353(13) Uani 1 1 d .
H10 H 0.3916 0.7058 0.2044 0.042 Uiso 1 1 calc R
C11 C 0.3152(2) 0.8116(9) 0.1312(4) 0.0341(10) Uani 1 1 d .
C12 C 0.2676(2) 0.8596(6) 0.1681(5) 0.0305(12) Uani 1 1 d .
H12 H 0.2357 0.8975 0.1105 0.037 Uiso 1 1 calc R
C13 C 0.2679(2) 0.8509(7) 0.2888(5) 0.0372(14) Uani 1 1 d .
H13 H 0.2355 0.8840 0.3106 0.045 Uiso 1 1 calc R
C14 C 0.2885(2) 0.9255(7) 0.7970(4) 0.0285(11) Uani 1 1 d .
H14 H 0.2680 1.0042 0.7447 0.034 Uiso 1 1 calc R
C15 C 0.2868(3) 0.9261(7) 0.9193(5) 0.0374(13) Uani 1 1 d .
H15 H 0.2652 1.0042 0.9458 0.045 Uiso 1 1 calc R
C16 C 0.31580(18) 0.8164(8) 1.0010(4) 0.0313(10) Uani 1 1 d .
C17 C 0.3483(2) 0.7012(6) 0.9556(5) 0.0310(11) Uani 1 1 d .
H17 H 0.3691 0.6222 1.0070 0.037 Uiso 1 1 calc R
C18 C 0.3485(2) 0.7092(7) 0.8317(5) 0.0341(12) Uani 1 1 d .
H18 H 0.3709 0.6355 0.8030 0.041 Uiso 1 1 calc R
N1 N 0.31188(18) 0.7979(8) 0.3793(4) 0.0396(10) Uani 1 1 d .
N2 N 0.31799(16) 0.8173(7) 0.7511(4) 0.0320(9) Uani 1 1 d .
O1 O 0.40139(15) 0.8461(4) 0.6139(3) 0.0304(8) Uani 1 1 d .
O2 O 0.43055(16) 1.0746(5) 0.7156(3) 0.0348(8) Uani 1 1 d .
O3 O 0.29588(16) 1.0494(5) 0.5520(3) 0.0302(8) Uani 1 1 d .
O4 O 0.27153(14) 1.2849(5) 0.4624(3) 0.0328(8) Uani 1 1 d .
O5 O 0.5000 1.0036(7) 0.5000 0.0335(11) Uani 1 2 d S
O6 O 0.32919(17) 0.5627(5) 0.5735(3) 0.0347(9) Uani 1 1 d .
H6B H 0.3260 0.5252 0.5017 0.042 Uiso 1 1 d R
H6A H 0.3612 0.5455 0.6167 0.042 Uiso 1 1 d R
O7 O 0.42353(16) 0.4115(5) 0.7068(3) 0.0379(9) Uani 1 1 d .
H7C H 0.4522 0.4447 0.6844 0.045 Uiso 1 1 d R
H7A H 0.4199 0.3097 0.6958 0.045 Uiso 1 1 d R
O8 O 0.50308(16) 0.8376(5) 0.8832(3) 0.0411(10) Uani 1 1 d .
H8A H 0.5350 0.8140 0.9315 0.049 Uiso 1 1 d R
H8B H 0.5078 0.9048 0.8294 0.049 Uiso 1 1 d R
O9 O 0.4218(4) 0.1682(10) 0.9701(8) 0.0423(18) Uani 0.50 1 d P
H9A H 0.4268 0.1559 1.0462 0.051 Uiso 0.50 1 d PR
H9B H 0.3853 0.1567 0.9354 0.051 Uiso 0.50 1 d PR
O10 O 0.49037(17) 0.6198(5) 0.6125(3) 0.0399(9) Uani 1 1 d .
H10A H 0.5218 0.5743 0.6142 0.048 Uiso 1 1 d R
H10C H 0.4965 0.7081 0.6529 0.048 Uiso 1 1 d R
O11 O 0.4623(3) 0.4426(10) 0.0523(7) 0.0377(18) Uani 0.50 1 d P
H11D H 0.4499 0.3498 0.0250 0.045 Uiso 0.50 1 d PR
H11B H 0.4913 0.4661 0.0273 0.045 Uiso 0.50 1 d PR

loop_
_atom_site_aniso_label
_atom_site_aniso_U_11
_atom_site_aniso_U_22
_atom_site_aniso_U_33
_atom_site_aniso_U_23
_atom_site_aniso_U_13
_atom_site_aniso_U_12
Ni1 0.0332(3) 0.0351(3) 0.0320(3) 0.0014(4) 0.0067(2) -0.0009(3)
C1 0.024(3) 0.036(3) 0.040(3) 0.001(2) 0.013(2) -0.002(2)
C2 0.024(2) 0.033(3) 0.037(3) 0.004(2) 0.012(2) -0.004(2)
C3 0.032(3) 0.029(3) 0.024(2) 0.010(2) 0.014(2) 0.000(2)
C4 0.031(3) 0.028(3) 0.050(3) 0.012(2) 0.014(2) 0.008(2)
C5 0.044(3) 0.034(4) 0.028(2) 0.016(2) 0.011(2) 0.015(2)
C6 0.050(4) 0.049(3) 0.047(3) 0.034(3) 0.029(3) 0.013(3)
C7 0.034(3) 0.048(4) 0.033(3) -0.007(3) 0.002(2) 0.004(3)
C8 0.036(3) 0.034(3) 0.025(2) -0.003(2) 0.002(2) 0.001(2)
C9 0.029(3) 0.029(2) 0.031(3) 0.0015(19) 0.015(2) 0.010(2)
C10 0.036(3) 0.043(3) 0.031(3) -0.005(2) 0.014(2) 0.017(2)
C11 0.036(2) 0.032(2) 0.030(2) 0.004(3) 0.0016(18) -0.001(3)
C12 0.031(3) 0.031(3) 0.030(3) 0.0039(19) 0.010(2) 0.003(2)
C13 0.039(3) 0.043(4) 0.031(3) 0.006(2) 0.011(2) 0.012(2)
C14 0.031(3) 0.034(3) 0.023(2) 0.004(2) 0.012(2) 0.010(2)
C15 0.045(3) 0.042(3) 0.028(3) 0.001(2) 0.015(2) 0.018(3)
C16 0.026(2) 0.030(3) 0.033(2) 0.004(3) -0.0001(18) -0.005(3)
C17 0.034(3) 0.029(3) 0.030(3) 0.004(2) 0.007(2) 0.003(2)
C18 0.030(3) 0.037(3) 0.027(3) -0.002(2) -0.009(2) 0.009(2)
N1 0.041(2) 0.037(2) 0.046(2) 0.000(3) 0.020(2) 0.004(3)
N2 0.0278(19) 0.033(2) 0.036(2) 0.008(3) 0.0108(16) 0.006(2)
O1 0.0343(18) 0.027(2) 0.0312(18) 0.0025(14) 0.0113(15) -0.0045(14)
O2 0.042(2) 0.030(2) 0.032(2) -0.0007(15) 0.0090(16) 0.0005(17)
O3 0.0285(18) 0.037(2) 0.0277(19) 0.0040(16) 0.0123(15) 0.0046(17)
O4 0.0323(17) 0.029(2) 0.0378(17) 0.0025(17) 0.0103(14) 0.0003(17)
O5 0.037(3) 0.040(3) 0.026(3) 0.000 0.013(2) 0.000
O6 0.0309(19) 0.035(2) 0.034(2) -0.0060(16) 0.0019(15) 0.0024(17)
O7 0.034(2) 0.033(2) 0.041(2) -0.0073(17) -0.0031(17) 0.0146(16)
O8 0.0363(19) 0.037(3) 0.043(2) 0.0019(18) -0.0018(16) 0.0127(17)
O9 0.046(4) 0.043(4) 0.042(4) 0.007(4) 0.017(4) -0.003(4)
O10 0.045(2) 0.039(2) 0.032(2) 0.0050(16) 0.0041(17) 0.0029(18)
O11 0.040(5) 0.036(4) 0.041(4) 0.020(3) 0.018(4) 0.024(3)

loop_
_atom_type_symbol
_atom_type_description
_atom_type_scat_dispersion_real
_atom_type_scat_dispersion_imag
_atom_type_scat_source
C C 0.0033 0.0016 'International Tables Vol C Tables 4.2.6.8 and 6.1.1.4'
H H 0.0000 0.0000 'International Tables Vol C Tables 4.2.6.8 and 6.1.1.4'
N N 0.0061 0.0033 'International Tables Vol C Tables 4.2.6.8 and 6.1.1.4'
O O 0.0106 0.0060 'International Tables Vol C Tables 4.2.6.8 and 6.1.1.4'
Ni Ni 0.3393 1.1124 'International Tables Vol C Tables 4.2.6.8 and 6.1.1.4'

loop_
_geom_angle_atom_site_label_1
_geom_angle_atom_site_label_2
_geom_angle_atom_site_label_3
_geom_angle
_geom_angle_site_symmetry_1
_geom_angle_site_symmetry_3
O6 Ni1 O4 94.95(16) . 4_546
O6 Ni1 O3 177.64(19) . .
O4 Ni1 O3 82.70(15) 4_546 .
O6 Ni1 N1 89.1(2) . .
O4 Ni1 N1 95.39(15) 4_546 .
O3 Ni1 N1 91.2(2) . .
O6 Ni1 O1 89.26(15) . .
O4 Ni1 O1 171.20(14) 4_546 .
O3 Ni1 O1 93.06(14) . .
N1 Ni1 O1 92.39(16) . .
O6 Ni1 N2 91.56(19) . .
O4 Ni1 N2 85.40(14) 4_546 .
O3 Ni1 N2 88.22(18) . .
N1 Ni1 N2 178.9(3) . .
O1 Ni1 N2 86.77(14) . .
C6 C1 O5 120.8(4) . .
C6 C1 C2 121.8(5) . .
O5 C1 C2 117.5(4) . .
C3 C2 C1 117.6(5) . .
C3 C2 C7 122.3(4) . .
C1 C2 C7 120.1(5) . .
C4 C3 C2 120.3(4) . .
C4 C3 C8 119.1(5) . .
C2 C3 C8 120.6(4) . .
C3 C4 C5 121.0(5) . .
C3 C4 H4 119.5 . .
C5 C4 H4 119.5 . .
C6 C5 C4 119.9(5) . .
C6 C5 H5 120.1 . .
C4 C5 H5 120.1 . .
C1 C6 C5 119.4(5) . .
C1 C6 H6 120.3 . .
C5 C6 H6 120.3 . .
O2 C7 O1 123.6(5) . .
O2 C7 C2 116.0(5) . .
O1 C7 C2 120.1(5) . .
O3 C8 O4 123.9(5) . .
O3 C8 C3 121.5(5) . .
O4 C8 C3 114.5(5) . .
N1 C9 C10 123.9(5) . .
N1 C9 H9 118.1 . .
C10 C9 H9 118.1 . .
C9 C10 C11 120.7(5) . .
C9 C10 H10 119.7 . .
C11 C10 H10 119.7 . .
C12 C11 C10 115.5(4) . .
C12 C11 C16 121.1(4) . 1_554
C10 C11 C16 123.2(4) . 1_554
C13 C12 C11 119.7(5) . .
C13 C12 H12 120.2 . .
C11 C12 H12 120.2 . .
N1 C13 C12 124.8(5) . .
N1 C13 H13 117.6 . .
C12 C13 H13 117.6 . .
N2 C14 C15 123.0(5) . .
N2 C14 H14 118.5 . .
C15 C14 H14 118.5 . .
C16 C15 C14 121.9(5) . .
C16 C15 H15 119.1 . .
C14 C15 H15 119.1 . .
C15 C16 C17 116.5(4) . .
C15 C16 C11 123.9(5) . 1_556
C17 C16 C11 119.6(5) . 1_556
C18 C17 C16 118.4(5) . .
C18 C17 H17 120.8 . .
C16 C17 H17 120.8 . .
N2 C18 C17 123.9(5) . .
N2 C18 H18 118.1 . .
C17 C18 H18 118.1 . .
C9 N1 C13 115.3(4) . .
C9 N1 Ni1 120.5(4) . .
C13 N1 Ni1 124.1(4) . .
C14 N2 C18 116.2(4) . .
C14 N2 Ni1 122.4(3) . .
C18 N2 Ni1 121.3(4) . .
C7 O1 Ni1 109.7(3) . .
C8 O3 Ni1 136.5(3) . .
C8 O4 Ni1 131.5(4) . 4_556
C1 O5 C1 115.1(6) . 2_656
Ni1 O6 H6B 109.5 . .
Ni1 O6 H6A 109.5 . .
H6B O6 H6A 109.8 . .
H7C O7 H7A 109.8 . .
H8A O8 H8B 109.5 . .
H9A O9 H9B 107.4 . .
H10A O10 H10C 109.5 . .
H11D O11 H11B 109.5 . .

loop_
_geom_bond_atom_site_label_1
_geom_bond_atom_site_label_2
_geom_bond_distance
_geom_bond_site_symmetry_2
Ni1 O6 2.034(4) .
Ni1 O4 2.051(3) 4_546
Ni1 O3 2.055(4) .
Ni1 N1 2.058(4) .
Ni1 O1 2.081(4) .
Ni1 N2 2.096(4) .
C1 C6 1.375(7) .
C1 O5 1.403(6) .
C1 C2 1.416(7) .
C2 C3 1.393(7) .
C2 C7 1.506(8) .
C3 C4 1.383(7) .
C3 C8 1.517(7) .
C4 C5 1.387(7) .
C4 H4 0.9300 .
C5 C6 1.381(8) .
C5 H5 0.9300 .
C6 H6 0.9300 .
C7 O2 1.261(7) .
C7 O1 1.261(7) .
C8 O3 1.226(7) .
C8 O4 1.263(7) .
C9 N1 1.345(6) .
C9 C10 1.349(7) .
C9 H9 0.9300 .
C10 C11 1.405(7) .
C10 H10 0.9300 .
C11 C12 1.392(7) .
C11 C16 1.470(6) 1_554
C12 C13 1.359(7) .
C12 H12 0.9300 .
C13 N1 1.347(7) .
C13 H13 0.9300 .
C14 N2 1.333(7) .
C14 C15 1.387(7) .
C14 H14 0.9300 .
C15 C16 1.351(8) .
C15 H15 0.9300 .
C16 C17 1.417(8) .
C16 C11 1.470(6) 1_556
C17 C18 1.397(7) .
C17 H17 0.9300 .
C18 N2 1.350(7) .
C18 H18 0.9300 .
O4 Ni1 2.051(3) 4_556
O5 C1 1.403(6) 2_656
O6 H6B 0.8501 .
O6 H6A 0.8200 .
O7 H7C 0.8499 .
O7 H7A 0.8500 .
O8 H8A 0.8501 .
O8 H8B 0.8501 .
O9 H9A 0.8399 .
O9 H9B 0.8815 .
O10 H10A 0.8500 .
O10 H10C 0.8500 .
O11 H11D 0.8500 .
O11 H11B 0.8500 .

loop_
_geom_hbond_atom_site_label_D
_geom_hbond_atom_site_label_H
_geom_hbond_atom_site_label_A
_geom_hbond_distance_DH
_geom_hbond_distance_HA
_geom_hbond_distance_DA
_geom_hbond_angle_DHA
_geom_hbond_site_symmetry_A
O6 H6B O4 0.85 2.36 2.807(6) 113.0 1_545
O7 H7A O2 0.85 1.96 2.782(6) 162.5 1_545
O6 H6A O7 0.82 1.94 2.707(5) 155.2 .
O7 H7C O10 0.85 2.00 2.765(6) 149.3 .
O8 H8B O2 0.85 2.43 2.964(5) 121.4 .
O11 H11D O9 0.85 1.70 2.544(12) 177.0 1_554
O11 H11B O11 0.85 1.63 2.432(14) 156.2 2_655
